data_9001770
loop_
_publ_author_name
'Hawthorne, F. C.'
'Oberti, R.'
'Ungaretti, L.'
'Grice, J. D.'

_publ_section_title
;
 A new hyper-calcic amphibole with Ca at the A site: Fluor-cannilloite from
 Pargas, Finland
 Sample: BMS
;
_journal_name_full 'American Mineralogist'
_journal_page_first 995
_journal_page_last 1002
_journal_volume 81
_journal_year 1996
_chemical_formula_sum 'Al2.32 Ca2.25 F1.54 Fe0.2 H2 K0.65 Mg4.32 Na0.75 O22.46 Si6.12 Ti0.04'
_chemical_name_mineral Pargasite
_space_group_IT_number 12
_symmetry_space_group_name_Hall '-C 2y'
_symmetry_space_group_name_H-M 'C 1 2/m 1'
_cell_angle_alpha 90
_cell_angle_beta 105.41
_cell_angle_gamma 90
_cell_formula_units_Z 2
_cell_length_a 9.889
_cell_length_b 17.978
_cell_length_c 5.298
_cell_volume 908.040
_database_code_amcsd 0001826
_exptl_crystal_density_diffrn 3.204
_cod_original_formula_sum 'O22.46 F1.54 Si6.12 Al2.32 Mg4.32 Ti.04 Fe.2 Ca2.25 Na.75 K.65 H2'
_cod_database_code 9001770

loop_
_space_group_symop_operation_xyz
x,y,z
1/2+x,1/2+y,z
x,-y,z
1/2+x,1/2-y,z
-x,y,-z
1/2-x,1/2+y,-z
-x,-y,-z
1/2-x,1/2-y,-z

loop_
_atom_site_label
_atom_site_fract_x
_atom_site_fract_y
_atom_site_fract_z
_atom_site_occupancy
_atom_site_U_iso_or_equiv
_atom_site_type_symbol
_atom_site_attached_hydrogens
O1 0.10640 0.08720 0.21790 1.00000 0.00937 O 0
O2 0.11930 0.17260 0.73230 1.00000 0.00887 O 0
O-h3 0.10560 0.00000 0.71430 0.23000 0.01001 O 0
F3 0.10560 0.00000 0.71430 0.77000 0.01001 F 0
O4 0.36600 0.25080 0.79160 1.00000 0.01140 O 0
O5 0.35030 0.13940 0.11210 1.00000 0.01267 O 0
O6 0.34530 0.11750 0.61100 1.00000 0.01267 O 0
O7 0.34110 0.00000 0.28710 1.00000 0.01570 O 0
Si1 0.27980 0.08550 0.30510 0.53000 0.00621 Si 0
Al1 0.27980 0.08550 0.30510 0.47000 0.00621 Al 0
Si2 0.29030 0.17330 0.81410 1.00000 0.00659 Si 0
Mg1 0.00000 0.08920 0.50000 1.00000 0.00671 Mg 0
Mg2 0.00000 0.17560 0.00000 0.71000 0.00659 Mg 0
Al2 0.00000 0.17560 0.00000 0.18000 0.00659 Al 0
Ti2 0.00000 0.17560 0.00000 0.02000 0.00659 Ti 0
Fe2 0.00000 0.17560 0.00000 0.09000 0.00659 Fe 0
Mg3 0.00000 0.00000 0.00000 0.90000 0.00709 Mg 0
Fe3 0.00000 0.00000 0.00000 0.02000 0.00709 Fe 0
Al3 0.00000 0.00000 0.00000 0.08000 0.00709 Al 0
Ca4 0.00000 0.27960 0.50000 1.00000 0.00937 Ca 0
NaA 0.00000 0.50000 0.00000 0.15000 0.01153 Na 0
KA 0.00000 0.50000 0.00000 0.13000 0.01153 K 0
CaA 0.00000 0.50000 0.00000 0.05000 0.01153 Ca 0
NaAm 0.03210 0.50000 0.06810 0.15000 0.03787 Na 0
KAm1 0.03210 0.50000 0.06810 0.13000 0.03787 K 0
CaAm 0.03210 0.50000 0.06810 0.05000 0.03787 Ca 0
NaA2 0.00000 0.47290 0.00000 0.15000 0.03508 Na 0
KAm2 0.00000 0.47290 0.00000 0.13000 0.03508 K 0
CaA2 0.00000 0.47290 0.00000 0.05000 0.03508 Ca 0
H 0.16880 0.00000 0.64020 1.00000 0.10005 H 0

loop_
_cod_changelog_entry_id
_cod_changelog_entry_author
_cod_changelog_entry_date
_cod_changelog_entry_text
1
;cod-tools version 3.8.0
Id: cif_guess_AMCSD_atom_types 9581 2023-05-17 12:35:41Z saulius
;
2023-05-23T09:14:06+03:00
;Derived atom types and hydrogen counts
from atom names that follow the AMCSD naming convention
(Wat == water, O-H == hydroxyl).
;
2
;cod-tools version 3.10.1
Id: cif_fix_AMCSD_atom_labels 10224 2024-08-07 11:09:31Z saulius
;
2024-08-07T19:38:18+03:00
;Changed the following '_atom_site_label' values:
the first duplicated label 'KAm'  converted to 'KAm1'
duplicated label 'KAm' at index 27 converted to 'KAm2'
;

loop_
_cod_related_entry_id
_cod_related_entry_database
_cod_related_entry_code
1 AMCSD 0001826
